data_4318767
loop_
_publ_author_name
'Kazushi Shiren'
'Koji Tanaka'

_publ_contact_author_address
;
Institute for Molecular Science
38 Nishigonaka
Myodaiji
Okazaki
Aichi 444-8585
JAPAN
;
_publ_contact_author_email ' ktanaka@ims.ac.jp '
_publ_contact_author_fax ' +81-564-55-5245 '
_publ_contact_author_name ' Koji Tanaka'
_publ_contact_author_phone ' +81-564-55-7241 '
_publ_section_title
;
 Acid-Base Equilibrium of Aqua-Chromium-Dioxolene Complexes Aimed at
 Formation of Oxo-Chromium Complexes
;
_journal_name_full 'Inorganic Chemistry'
_journal_page_first 5912
_journal_page_last 5919
_journal_paper_doi 10.1021/ic020308m
_journal_volume 41
_journal_year 2002
_chemical_formula_sum 'C15 H29 Cl Cr N3 O8'
_chemical_formula_weight 466.86
_space_group_IT_number 14
_symmetry_cell_setting monoclinic
_symmetry_Int_Tables_number 14
_symmetry_space_group_name_Hall '-P 2ybc'
_symmetry_space_group_name_H-M 'P 1 21/c 1'
_cell_angle_alpha 90
_cell_angle_beta 95.704(5)
_cell_angle_gamma 90
_cell_formula_units_Z 4
_cell_length_a 9.2492(8)
_cell_length_b 15.663(1)
_cell_length_c 14.005(1)
_cell_measurement_reflns_used 5829
_cell_measurement_temperature 173.1
_cell_measurement_theta_max 27.5
_cell_measurement_theta_min 3.1
_cell_volume 2018.9(3)
_computing_cell_refinement CRYSTALCLEAR
_computing_data_collection CRYSTALCLEAR
_computing_data_reduction 'teXsan Ver. 1.11'
_computing_publication_material 'teXsan Ver. 1.11'
_computing_structure_refinement 'teXsan Ver. 1.10'
_computing_structure_solution 'DIRDIF94 (PATTY)'
_diffrn_detector_area_resol_mean 14.62
_diffrn_measured_fraction_theta_full 0.9676
_diffrn_measured_fraction_theta_max 0.9676
_diffrn_measurement_device_type 'Rigaku/MSC Mercury CCD'
_diffrn_measurement_method \w
_diffrn_radiation_type 'Mo K\a'
_diffrn_radiation_wavelength 0.7107
_diffrn_reflns_av_R_equivalents 0.027
_diffrn_reflns_limit_h_max 11
_diffrn_reflns_limit_h_min -11
_diffrn_reflns_limit_k_max 20
_diffrn_reflns_limit_k_min -16
_diffrn_reflns_limit_l_max 18
_diffrn_reflns_limit_l_min -18
_diffrn_reflns_number 340
_diffrn_reflns_theta_full 27.48
_diffrn_reflns_theta_max 27.48
_exptl_absorpt_coefficient_mu 0.746
_exptl_absorpt_correction_type none
_exptl_crystal_colour Green
_exptl_crystal_density_diffrn 1.536
_exptl_crystal_density_method 'not measured'
_exptl_crystal_description Prism
_exptl_crystal_size_max 0.40
_exptl_crystal_size_mid 0.30
_exptl_crystal_size_min 0.30
_refine_diff_density_max 0.68
_refine_diff_density_min -0.52
_refine_ls_abs_structure_Flack 0.00000
_refine_ls_extinction_method none
_refine_ls_goodness_of_fit_ref 1.694
_refine_ls_hydrogen_treatment noref
_refine_ls_number_parameters 253
_refine_ls_number_reflns 4482
_refine_ls_R_factor_gt 0.0479
_refine_ls_shift/su_max 0.0011
_refine_ls_structure_factor_coef Fsqd
_refine_ls_weighting_details 'w = 1/[\s^2^(Fo^2^) + (0.05500(Max(Fo^2^,0) + 2Fc^2^)/3)^2^]'
_refine_ls_weighting_scheme calc
_refine_ls_wR_factor_ref 0.1290
_reflns_number_gt 4091
_reflns_number_total 4482
_reflns_threshold_expression F^2^>2.0\s(F^2^)
_cod_data_source_file ic020308m_5.cif
_cod_data_source_block '_[Cr(OH2)(Cat)(Me3-tacn)]ClO4.H2O'
_cod_original_formula_sum 'C15 H29 Cl Cr N3 O8 '
_cod_database_code 4318767

loop_
_symmetry_equiv_pos_as_xyz
x,y,z
-x,1/2+y,1/2-z
-x,-y,-z
x,1/2-y,1/2+z

loop_
_atom_site_label
_atom_site_type_symbol
_atom_site_fract_x
_atom_site_fract_y
_atom_site_fract_z
_atom_site_U_iso_or_equiv
_atom_site_adp_type
_atom_site_occupancy
_atom_site_calc_flag
_atom_site_refinement_flags
_atom_site_disorder_assembly
_atom_site_disorder_group
Cr1 Cr 0.70226(3) 0.51779(2) 0.64998(2) 0.01522(8) Uani 1.00 d . . .
Cl1 Cl 0.76558(5) 0.59270(3) 0.09821(3) 0.0262(1) Uani 1.00 d . . .
O1 O 0.6694(1) 0.57380(8) 0.51845(8) 0.0194(3) Uani 1.00 d . . .
O2 O 0.5676(1) 0.42651(8) 0.60895(9) 0.0184(3) Uani 1.00 d . . .
O3 O 0.8505(1) 0.44321(8) 0.60817(9) 0.0193(3) Uani 1.00 d . . .
O4 O 0.8975(2) 0.6315(1) 0.0789(2) 0.0681(7) Uani 1.00 d . . .
O5 O 0.7400(2) 0.6052(1) 0.1965(1) 0.0599(6) Uani 1.00 d . . .
O6 O 0.6489(2) 0.6299(1) 0.0398(1) 0.0626(6) Uani 1.00 d . . .
O7 O 0.7716(2) 0.5036(1) 0.0795(1) 0.0533(5) Uani 1.00 d . . .
O8 O 0.8561(1) 0.5606(1) 0.38717(10) 0.0334(4) Uani 1.00 d . . .
N1 N 0.7359(2) 0.4745(1) 0.7924(1) 0.0230(4) Uani 1.00 d . . .
N2 N 0.8515(2) 0.61373(10) 0.6999(1) 0.0220(4) Uani 1.00 d . . .
N3 N 0.5506(2) 0.59979(10) 0.7074(1) 0.0220(4) Uani 1.00 d . . .
C1 C 0.6425(2) 0.3554(1) 0.5864(1) 0.0180(4) Uani 1.00 d . . .
C2 C 0.7942(2) 0.3645(1) 0.5854(1) 0.0180(4) Uani 1.00 d . . .
C3 C 0.8777(2) 0.2944(1) 0.5656(1) 0.0223(4) Uani 1.00 d . . .
C4 C 0.8115(2) 0.2158(1) 0.5443(1) 0.0244(4) Uani 1.00 d . . .
C5 C 0.6620(2) 0.2072(1) 0.5433(1) 0.0243(4) Uani 1.00 d . . .
C6 C 0.5773(2) 0.2769(1) 0.5651(1) 0.0219(4) Uani 1.00 d . . .
C7 C 0.7756(2) 0.3823(1) 0.8031(1) 0.0304(5) Uani 1.00 d . . .
C8 C 0.8535(2) 0.5272(1) 0.8470(1) 0.0274(5) Uani 1.00 d . . .
C9 C 0.9457(2) 0.5705(1) 0.7783(1) 0.0263(5) Uani 1.00 d . . .
C10 C 0.9430(2) 0.6446(1) 0.6261(1) 0.0281(5) Uani 1.00 d . . .
C11 C 0.7710(2) 0.6883(1) 0.7385(1) 0.0283(5) Uani 1.00 d . . .
C12 C 0.6122(2) 0.6872(1) 0.6980(1) 0.0268(5) Uani 1.00 d . . .
C13 C 0.4027(2) 0.5962(1) 0.6550(1) 0.0288(5) Uani 1.00 d . . .
C14 C 0.5384(2) 0.5773(1) 0.8107(1) 0.0285(5) Uani 1.00 d . . .
C15 C 0.5922(2) 0.4871(1) 0.8307(1) 0.0283(5) Uani 1.00 d . . .
H1 H 0.9801 0.3000 0.5666 0.0268 Uiso 1.00 calc . . .
H2 H 0.8690 0.1679 0.5305 0.0293 Uiso 1.00 calc . . .
H3 H 0.6173 0.1537 0.5278 0.0292 Uiso 1.00 calc . . .
H4 H 0.4752 0.2706 0.5654 0.0262 Uiso 1.00 calc . . .
H5 H 0.7805 0.3667 0.8689 0.0364 Uiso 1.00 calc . . .
H6 H 0.7041 0.3486 0.7673 0.0364 Uiso 1.00 calc . . .
H7 H 0.8674 0.3730 0.7799 0.0364 Uiso 1.00 calc . . .
H8 H 0.8099 0.5693 0.8836 0.0328 Uiso 1.00 calc . . .
H9 H 0.9131 0.4911 0.8887 0.0328 Uiso 1.00 calc . . .
H10 H 1.0043 0.5290 0.7511 0.0315 Uiso 1.00 calc . . .
H11 H 1.0063 0.6117 0.8121 0.0315 Uiso 1.00 calc . . .
H12 H 0.9916 0.5977 0.6007 0.0337 Uiso 1.00 calc . . .
H13 H 0.8834 0.6720 0.5760 0.0337 Uiso 1.00 calc . . .
H14 H 1.0126 0.6841 0.6544 0.0337 Uiso 1.00 calc . . .
H15 H 0.7768 0.6845 0.8065 0.0340 Uiso 1.00 calc . . .
H16 H 0.8144 0.7401 0.7207 0.0340 Uiso 1.00 calc . . .
H17 H 0.6049 0.7029 0.6322 0.0322 Uiso 1.00 calc . . .
H18 H 0.5591 0.7267 0.7324 0.0322 Uiso 1.00 calc . . .
H19 H 0.3412 0.6358 0.6826 0.0345 Uiso 1.00 calc . . .
H20 H 0.4082 0.6101 0.5895 0.0345 Uiso 1.00 calc . . .
H21 H 0.3644 0.5402 0.6596 0.0345 Uiso 1.00 calc . . .
H22 H 0.5953 0.6159 0.8510 0.0342 Uiso 1.00 calc . . .
H23 H 0.4396 0.5813 0.8235 0.0342 Uiso 1.00 calc . . .
H24 H 0.5240 0.4478 0.8006 0.0339 Uiso 1.00 calc . . .
H25 H 0.6025 0.4774 0.8980 0.0339 Uiso 1.00 calc . . .

loop_
_atom_site_aniso_label
_atom_site_aniso_U_11
_atom_site_aniso_U_22
_atom_site_aniso_U_33
_atom_site_aniso_U_12
_atom_site_aniso_U_13
_atom_site_aniso_U_23
Cr1 0.0142(2) 0.0181(2) 0.0131(1) -0.0012(1) -0.0004(1) 0.0000(1)
Cl1 0.0238(2) 0.0294(2) 0.0245(2) 0.0017(2) -0.0018(2) -0.0003(2)
O1 0.0187(6) 0.0235(6) 0.0159(6) -0.0008(5) 0.0010(5) 0.0020(5)
O2 0.0130(6) 0.0204(6) 0.0217(6) -0.0008(4) 0.0020(5) -0.0011(5)
O3 0.0142(6) 0.0210(6) 0.0219(6) -0.0013(5) -0.0014(5) -0.0010(5)
O4 0.0351(10) 0.054(1) 0.118(2) -0.0145(8) 0.022(1) -0.002(1)
O5 0.096(2) 0.059(1) 0.0240(8) -0.001(1) 0.0012(9) -0.0039(8)
O6 0.047(1) 0.084(1) 0.053(1) 0.0279(10) -0.0147(8) 0.014(1)
O7 0.074(1) 0.0297(8) 0.057(1) -0.0054(8) 0.0108(10) -0.0071(8)
O8 0.0179(6) 0.0584(10) 0.0245(7) -0.0016(7) 0.0049(5) -0.0013(7)
N1 0.0243(8) 0.0285(8) 0.0161(7) -0.0020(6) 0.0010(6) 0.0024(6)
N2 0.0208(7) 0.0244(8) 0.0204(7) -0.0032(6) -0.0009(6) -0.0006(6)
N3 0.0218(7) 0.0258(8) 0.0185(7) 0.0009(6) 0.0024(6) -0.0024(6)
C1 0.0177(8) 0.0202(8) 0.0157(8) -0.0003(6) -0.0006(6) 0.0013(6)
C2 0.0176(8) 0.0210(8) 0.0151(8) -0.0018(6) -0.0007(6) 0.0032(6)
C3 0.0189(8) 0.0279(9) 0.0200(8) 0.0019(7) 0.0008(7) 0.0022(7)
C4 0.0304(9) 0.0222(9) 0.0204(8) 0.0053(7) 0.0010(8) -0.0008(7)
C5 0.0327(9) 0.0195(8) 0.0204(8) -0.0037(7) 0.0007(7) -0.0008(7)
C6 0.0208(9) 0.0246(9) 0.0199(8) -0.0056(7) 0.0012(7) 0.0010(7)
C7 0.041(1) 0.0292(9) 0.0204(9) -0.0009(9) -0.0016(8) 0.0089(8)
C8 0.0293(10) 0.034(1) 0.0169(8) -0.0014(8) -0.0069(7) -0.0008(7)
C9 0.0230(9) 0.0310(10) 0.0229(9) -0.0029(7) -0.0073(7) -0.0042(7)
C10 0.0268(10) 0.0279(10) 0.0294(10) -0.0083(8) 0.0027(8) 0.0009(8)
C11 0.0338(10) 0.0205(9) 0.030(1) -0.0035(8) 0.0000(8) -0.0063(7)
C12 0.0277(9) 0.0226(9) 0.0302(10) 0.0023(8) 0.0027(8) -0.0046(8)
C13 0.0201(9) 0.040(1) 0.0258(10) 0.0034(8) 0.0030(7) -0.0032(8)
C14 0.0274(10) 0.041(1) 0.0182(8) 0.0019(8) 0.0069(8) -0.0038(8)
C15 0.030(1) 0.040(1) 0.0158(8) -0.0022(8) 0.0061(7) 0.0041(8)

loop_
_atom_type_symbol
_atom_type_description
_atom_type_scat_dispersion_real
_atom_type_scat_dispersion_imag
_atom_type_scat_source
C C 0.003 0.002
;International Tables for Crystallography
(1992, Vol. C, Tables 4.2.6.8 and 6.1.1.1)
;
H H 0.000 0.000
;International Tables for Crystallography
(1992, Vol. C, Table 6.1.1.2)
;
Cl Cl 0.148 0.159
;International Tables for Crystallography
(1992, Vol. C, Tables 4.2.6.8 and 6.1.1.1)
;
Cr Cr 0.321 0.624
;International Tables for Crystallography
(1992, Vol. C, Tables 4.2.6.8 and 6.1.1.1)
;
N N 0.006 0.003
;International Tables for Crystallography
(1992, Vol. C, Tables 4.2.6.8 and 6.1.1.1)
;
O O 0.011 0.006
;International Tables for Crystallography
(1992, Vol. C, Tables 4.2.6.8 and 6.1.1.1)
;

loop_
_geom_angle_atom_site_label_1
_geom_angle_atom_site_label_2
_geom_angle_atom_site_label_3
_geom_angle
_geom_angle_site_symmetry_1
_geom_angle_site_symmetry_2
_geom_angle_site_symmetry_3
_geom_angle_publ_flag
O1 CR1 O2 90.92(6) . . . yes
O1 CR1 O3 91.88(7) . . . yes
O1 CR1 N1 173.28(7) . . . yes
O1 CR1 N2 91.54(7) . . . yes
O1 CR1 N3 92.14(7) . . . yes
O2 CR1 O3 85.35(6) . . . yes
O2 CR1 N1 94.21(7) . . . yes
O2 CR1 N2 177.49(7) . . . yes
O2 CR1 N3 97.43(7) . . . yes
O3 CR1 N1 92.86(7) . . . yes
O3 CR1 N2 94.04(7) . . . yes
O3 CR1 N3 175.08(7) . . . yes
N1 CR1 N2 83.39(8) . . . yes
N1 CR1 N3 82.90(8) . . . yes
N2 CR1 N3 83.01(8) . . . yes
O4 CL1 O5 110.7(2) . . . yes
O4 CL1 O6 109.6(2) . . . yes
O4 CL1 O7 109.7(2) . . . yes
O5 CL1 O6 108.1(2) . . . yes
O5 CL1 O7 108.9(1) . . . yes
O6 CL1 O7 109.9(2) . . . yes
CR1 O2 C1 110.1(1) . . . yes
CR1 O3 C2 110.6(1) . . . yes
CR1 N1 C7 114.8(1) . . . yes
CR1 N1 C8 109.6(1) . . . yes
CR1 N1 C15 104.2(1) . . . yes
C7 N1 C8 108.7(2) . . . yes
C7 N1 C15 108.1(2) . . . yes
C8 N1 C15 111.5(2) . . . yes
CR1 N2 C9 103.6(1) . . . yes
CR1 N2 C10 113.7(1) . . . yes
CR1 N2 C11 109.8(1) . . . yes
C9 N2 C10 109.2(2) . . . yes
C9 N2 C11 111.1(2) . . . yes
C10 N2 C11 109.4(2) . . . yes
CR1 N3 C12 104.5(1) . . . yes
CR1 N3 C13 113.6(1) . . . yes
CR1 N3 C14 109.8(1) . . . yes
C12 N3 C13 109.4(2) . . . yes
C12 N3 C14 111.4(2) . . . yes
C13 N3 C14 108.2(2) . . . yes
O2 C1 C2 116.6(2) . . . yes
O2 C1 C6 123.6(2) . . . yes
C2 C1 C6 119.9(2) . . . yes
O3 C2 C1 116.4(2) . . . yes
O3 C2 C3 123.7(2) . . . yes
C1 C2 C3 119.8(2) . . . yes
C2 C3 C4 120.0(2) . . . yes
C3 C4 C5 120.2(2) . . . yes
C4 C5 C6 120.2(2) . . . yes
C1 C6 C5 119.9(2) . . . yes
N1 C8 C9 110.3(2) . . . yes
N2 C9 C8 110.3(2) . . . yes
N2 C11 C12 110.4(2) . . . yes
N3 C12 C11 109.9(2) . . . yes
N3 C14 C15 109.9(2) . . . yes
N1 C15 C14 110.2(2) . . . yes

loop_
_geom_bond_atom_site_label_1
_geom_bond_atom_site_label_2
_geom_bond_distance
_geom_bond_site_symmetry_1
_geom_bond_site_symmetry_2
_geom_bond_publ_flag
CR1 O1 2.036(2) . . yes
CR1 O2 1.945(2) . . yes
CR1 O3 1.935(2) . . yes
CR1 N1 2.101(2) . . yes
CR1 N2 2.112(2) . . yes
CR1 N3 2.118(2) . . yes
CL1 O4 1.413(2) . . yes
CL1 O5 1.434(2) . . yes
CL1 O6 1.414(2) . . yes
CL1 O7 1.422(2) . . yes
O2 C1 1.365(3) . . yes
O3 C2 1.364(3) . . yes
N1 C7 1.493(3) . . yes
N1 C8 1.511(3) . . yes
N1 C15 1.495(3) . . yes
N2 C9 1.494(3) . . yes
N2 C10 1.481(3) . . yes
N2 C11 1.514(3) . . yes
N3 C12 1.494(3) . . yes
N3 C13 1.488(3) . . yes
N3 C14 1.505(3) . . yes
C1 C2 1.412(3) . . yes
C1 C6 1.388(3) . . yes
C2 C3 1.385(3) . . yes
C3 C4 1.395(3) . . yes
C4 C5 1.388(3) . . yes
C5 C6 1.395(3) . . yes
C8 C9 1.508(4) . . yes
C11 C12 1.521(4) . . yes
C14 C15 1.515(4) . . yes

loop_
_geom_contact_atom_site_label_1
_geom_contact_atom_site_label_2
_geom_contact_distance
_geom_contact_site_symmetry_1
_geom_contact_site_symmetry_2
_geom_contact_publ_flag
O1 O8 2.652(2) . . ?
O1 O2 2.686(2) . 3_666 ?
O1 C1 3.296(3) . 3_666 ?
O1 C6 3.393(3) . 3_666 ?
O3 O8 2.710(2) . 3_766 ?
O4 C7 3.306(4) . 3_766 ?
O4 C8 3.477(4) . 3_766 ?
O4 C10 3.585(4) . 4_564 ?
O4 C4 3.590(3) . 2_755 ?
O5 O8 2.864(3) . . ?
O5 C11 3.295(4) . 4_564 ?
O5 C15 3.383(4) . 3_666 ?
O5 C12 3.461(4) . 4_564 ?
O6 C5 3.229(3) . 2_655 ?
O6 C6 3.350(3) . 2_655 ?
O6 C14 3.371(4) . 1_554 ?
O6 C15 3.525(4) . 3_666 ?
O7 C9 3.334(4) . 3_766 ?
O7 C8 3.436(4) . 1_554 ?
O7 C5 3.477(3) . 4_554 ?
O7 C4 3.497(3) . 4_554 ?
O7 C8 3.551(4) . 3_766 ?
O8 C3 3.367(3) . 3_766 ?
O8 C2 3.427(3) . 3_766 ?
O8 C13 3.438(3) . 3_666 ?
C1 C13 3.449(3) . 3_666 ?
C3 C10 3.429(3) . 3_766 ?
C5 C14 3.536(3) . 2_646 ?
